data_2002144
loop_
_publ_author_name
'Wulff, L'
'Wedel, B'
'Mueller-Buschbaum, Hk'

_publ_section_title
;
Zur Kristallchemie von Telluraten mit Mn2+ im kationischen und
anionischen Teil der Kristallstruktur: (Mn2.4 Cu0.6) Te O6, Ba2 Mn Te
O6 und Pb (Mn0.5 Te0.5) O3
;
_journal_name_full
;
Zeitschrift fuer Naturforschung, Teil B. Anorganische Chemie,
Organische Chemie (42,1987-)
;
_journal_page_first 49
_journal_page_last 52
_journal_volume 53
_journal_year 1998
_chemical_formula_analytical 'Pb1.3 Mn0.8 Te O5.1'
_chemical_formula_structural 'Pb (Mn0.5 Te0.5 O3)'
_chemical_formula_sum 'Mn0.5 O3 Pb Te0.5'
_chemical_name_systematic
;
Lead manganese tellurium oxide (1/0.5/0.5/3)
;
_space_group_IT_number 215
_symmetry_cell_setting cubic
_symmetry_Int_Tables_number 215
_symmetry_space_group_name_Hall 'P -4 2 3'
_symmetry_space_group_name_H-M 'P -4 3 m'
_cell_angle_alpha 90
_cell_angle_beta 90
_cell_angle_gamma 90
_cell_formula_units_Z 1
_cell_length_a 4.045(3)
_cell_length_b 4.045(3)
_cell_length_c 4.045(3)
_cell_volume 66.2
_refine_ls_R_factor_all 0.0279
_cod_original_formula_sum 'Mn.5 O3 Pb Te.5'
_cod_database_code 2002144

loop_
_symmetry_equiv_pos_as_xyz
x,y,z
y,z,x
z,x,y
x,z,y
y,x,z
z,y,x
x,-y,-z
y,-z,-x
z,-x,-y
x,-z,-y
y,-x,-z
z,-y,-x
-x,y,-z
-y,z,-x
-z,x,-y
-x,z,-y
-y,x,-z
-z,y,-x
-x,-y,z
-y,-z,x
-z,-x,y
-x,-z,y
-y,-x,z
-z,-y,x

loop_
_atom_site_aniso_label
_atom_site_aniso_U_11
_atom_site_aniso_U_12
_atom_site_aniso_U_13
_atom_site_aniso_U_22
_atom_site_aniso_U_23
_atom_site_aniso_U_33
Pb1 0.0152(3) 0. 0. 0.0152(3) 0. 0.0152(3)
Te1 0.0019(4) 0. 0. 0.0019(4) 0. 0.0019(4)
Mn1 0.0019(4) 0. 0. 0.0019(4) 0. 0.0019(4)
O1 0.023(6) 0. 0. 0.050(5) 0. 0.050(5)

loop_
_atom_site_label
_atom_site_type_symbol
_atom_site_symmetry_multiplicity
_atom_site_Wyckoff_symbol
_atom_site_fract_x
_atom_site_fract_y
_atom_site_fract_z
_atom_site_occupancy
_atom_site_attached_hydrogens
_atom_site_calc_flag
Pb1 Pb2+ 1 a 0. 0. 0. 1. 0 d
Te1 Te6+ 1 b 0.5 0.5 0.5 0.5 0 d
Mn1 Mn2+ 1 b 0.5 0.5 0.5 0.5 0 d
O1 O2- 3 c 0. 0.5 0.5 1. 0 d

loop_
_atom_type_symbol
_atom_type_oxidation_number
Pb2+ 2.000
Te6+ 6.000
Mn2+ 2.000
O2- -2.000
